data_7122584
loop_
_publ_author_name
'Ma, Yujie'
'Li, Jing'
'Ye, Jianxun'
'Liu, Delong'
'Zhang, Wanbin'

_publ_section_title
;
 Synthesis of chiral chromanols via a RuPHOX-Ru catalyzed asymmetric
 hydrogenation of chromones.
;
_journal_issue 96
_journal_name_full 'Chemical communications (Cambridge, England)'
_journal_page_first 13571
_journal_page_last 13574
_journal_paper_doi 10.1039/c8cc07787h
_journal_volume 54
_journal_year 2018
_chemical_absolute_configuration ad
_chemical_formula_moiety 'C18 H15 N O3'
_chemical_formula_sum 'C18 H15 N O3'
_chemical_formula_weight 293.31
_space_group_crystal_system orthorhombic
_space_group_IT_number 19
_space_group_name_Hall 'P 2ac 2ab'
_space_group_name_H-M_alt 'P 21 21 21'
_symmetry_space_group_name_Hall 'P 2ac 2ab'
_symmetry_space_group_name_H-M 'P 21 21 21'
_atom_sites_solution_hydrogens geom
_audit_creation_method SHELXL-2016/6
_audit_update_record
;
2018-09-28 deposited with the CCDC.
2018-11-12 downloaded from the CCDC.
;
_cell_angle_alpha 90
_cell_angle_beta 90
_cell_angle_gamma 90
_cell_formula_units_Z 4
_cell_length_a 10.598(5)
_cell_length_b 11.469(5)
_cell_length_c 12.275(5)
_cell_measurement_reflns_used 4711
_cell_measurement_temperature 300(2)
_cell_measurement_theta_max 68.49
_cell_measurement_theta_min 5.28
_cell_volume 1492.0(11)
_computing_structure_refinement 'SHELXL-2016/6 (Sheldrick, 2016)'
_computing_structure_solution 'SHELXT 2014/5 (Sheldrick, 2014)'
_diffrn_ambient_temperature 300(2)
_diffrn_measured_fraction_theta_full 0.968
_diffrn_measured_fraction_theta_max 0.968
_diffrn_measurement_device_type 'Bruker APEX-II CCD'
_diffrn_measurement_method '\f and \w scans'
_diffrn_radiation_type CuK\a
_diffrn_radiation_wavelength 1.54178
_diffrn_reflns_av_R_equivalents 0.0529
_diffrn_reflns_av_unetI/netI 0.0518
_diffrn_reflns_Laue_measured_fraction_full 0.968
_diffrn_reflns_Laue_measured_fraction_max 0.968
_diffrn_reflns_limit_h_max 12
_diffrn_reflns_limit_h_min -12
_diffrn_reflns_limit_k_max 13
_diffrn_reflns_limit_k_min -10
_diffrn_reflns_limit_l_max 14
_diffrn_reflns_limit_l_min -14
_diffrn_reflns_number 7294
_diffrn_reflns_point_group_measured_fraction_full 0.971
_diffrn_reflns_point_group_measured_fraction_max 0.971
_diffrn_reflns_theta_full 63.923
_diffrn_reflns_theta_max 63.923
_diffrn_reflns_theta_min 5.278
_exptl_absorpt_coefficient_mu 0.727
_exptl_crystal_colour colorless
_exptl_crystal_density_diffrn 1.306
_exptl_crystal_description block
_exptl_crystal_F_000 616
_exptl_crystal_size_max 0.240
_exptl_crystal_size_mid 0.220
_exptl_crystal_size_min 0.200
_exptl_transmission_factor_max 0.7531
_exptl_transmission_factor_min 0.5770
_refine_diff_density_max 0.201
_refine_diff_density_min -0.238
_refine_diff_density_rms 0.055
_refine_ls_abs_structure_details
;
 Refined as an inversion twin.
;
_refine_ls_abs_structure_Flack 0.6(9)
_refine_ls_extinction_method none
_refine_ls_goodness_of_fit_ref 1.237
_refine_ls_hydrogen_treatment constr
_refine_ls_matrix_type full
_refine_ls_number_parameters 201
_refine_ls_number_reflns 2310
_refine_ls_number_restraints 0
_refine_ls_restrained_S_all 1.237
_refine_ls_R_factor_all 0.0897
_refine_ls_R_factor_gt 0.0715
_refine_ls_shift/su_max 0.000
_refine_ls_shift/su_mean 0.000
_refine_ls_structure_factor_coef Fsqd
_refine_ls_weighting_details 'w=1/[\s^2^(Fo^2^)+(0.0628P)^2^+1.2578P] where P=(Fo^2^+2Fc^2^)/3'
_refine_ls_weighting_scheme calc
_refine_ls_wR_factor_gt 0.1817
_refine_ls_wR_factor_ref 0.1978
_reflns_Friedel_coverage 0.726
_reflns_Friedel_fraction_full 0.976
_reflns_Friedel_fraction_max 0.976
_reflns_number_gt 1925
_reflns_number_total 2310
_reflns_threshold_expression 'I > 2\s(I)'
_cod_data_source_file c8cc07787h2.cif
_cod_data_source_block t_a_CCDC1
_cod_depositor_comments 'Adding full bibliography for 7122581--7122584.cif.'
_cod_database_code 7122584
_shelx_shelxl_version_number 2016/6
_shelx_space_group_comment
;
The symmetry employed for this shelxl refinement is uniquely defined
by the following loop, which should always be used as a source of
symmetry information in preference to the above space-group names.
They are only intended as comments.
;
_shelx_estimated_absorpt_t_min 0.845
_shelx_estimated_absorpt_t_max 0.868

loop_
_space_group_symop_operation_xyz
'x, y, z'
'-x+1/2, -y, z+1/2'
'-x, y+1/2, -z+1/2'
'x+1/2, -y+1/2, -z'

loop_
_atom_site_label
_atom_site_type_symbol
_atom_site_fract_x
_atom_site_fract_y
_atom_site_fract_z
_atom_site_U_iso_or_equiv
_atom_site_adp_type
_atom_site_occupancy
_atom_site_site_symmetry_order
_atom_site_calc_flag
_atom_site_refinement_flags_posn
_atom_site_refinement_flags_adp
O1 O 0.6505(5) 0.3858(4) 0.5517(4) 0.0692(14) Uani 1 1 d . .
C1 C 0.7248(6) 0.4259(5) 0.4868(6) 0.0525(16) Uani 1 1 d . .
N1 N 0.7992(5) 0.3608(5) 0.4160(4) 0.0548(14) Uani 1 1 d . .
O2 O 0.9437(5) 0.3976(5) 0.2796(5) 0.0813(16) Uani 1 1 d . .
C2 C 0.7572(6) 0.5495(5) 0.4662(5) 0.0508(16) Uani 1 1 d . .
C5 C 0.8484(10) 0.7588(8) 0.3972(9) 0.094(3) Uani 1 1 d . .
H5 H 0.879247 0.830716 0.374587 0.112 Uiso 1 1 calc R U
C4 C 0.7592(9) 0.7547(7) 0.4772(8) 0.083(3) Uani 1 1 d . .
H4 H 0.729936 0.823987 0.507387 0.100 Uiso 1 1 calc R U
O3 O 0.6556(4) 0.0431(4) 0.5003(4) 0.0650(13) Uani 1 1 d . .
C3 C 0.7109(7) 0.6489(6) 0.5148(6) 0.0633(19) Uani 1 1 d . .
H3 H 0.650616 0.645701 0.569796 0.076 Uiso 1 1 calc R U
C6 C 0.8937(8) 0.6588(8) 0.3492(8) 0.082(2) Uani 1 1 d . .
H6 H 0.953903 0.662147 0.294137 0.098 Uiso 1 1 calc R U
C7 C 0.8472(6) 0.5541(6) 0.3850(5) 0.0584(18) Uani 1 1 d . .
C8 C 0.8748(6) 0.4328(6) 0.3499(6) 0.0587(18) Uani 1 1 d . .
C9 C 0.6100(6) 0.0972(5) 0.4088(5) 0.0483(15) Uani 1 1 d . .
C10 C 0.5011(6) 0.0516(7) 0.3645(6) 0.064(2) Uani 1 1 d . .
H10 H 0.464041 -0.014289 0.394982 0.076 Uiso 1 1 calc R U
C11 C 0.4476(7) 0.1040(9) 0.2749(7) 0.079(3) Uani 1 1 d . .
H11 H 0.373866 0.073679 0.245143 0.095 Uiso 1 1 calc R U
C12 C 0.5022(8) 0.2005(8) 0.2293(7) 0.080(2) Uani 1 1 d . .
H12 H 0.464996 0.236900 0.169699 0.096 Uiso 1 1 calc R U
C13 C 0.6120(7) 0.2430(6) 0.2725(6) 0.0633(18) Uani 1 1 d . .
H13 H 0.649784 0.307649 0.240443 0.076 Uiso 1 1 calc R U
C14 C 0.6685(6) 0.1921(5) 0.3627(5) 0.0480(15) Uani 1 1 d . .
C15 C 0.7960(6) 0.2343(6) 0.4038(6) 0.0591(18) Uani 1 1 d . .
H15 H 0.857264 0.215196 0.346637 0.071 Uiso 1 1 calc R U
C16 C 0.8366(7) 0.1648(6) 0.5058(7) 0.075(2) Uani 1 1 d . .
H16A H 0.890520 0.100929 0.483050 0.090 Uiso 1 1 calc R U
H16B H 0.886281 0.215448 0.552362 0.090 Uiso 1 1 calc R U
C17 C 0.7300(7) 0.1166(6) 0.5704(6) 0.067(2) Uani 1 1 d . .
H17 H 0.677546 0.180958 0.597081 0.080 Uiso 1 1 calc R U
C18 C 0.7695(11) 0.0415(7) 0.6652(8) 0.101(3) Uani 1 1 d . .
H18A H 0.696247 0.006128 0.697173 0.152 Uiso 1 1 calc R U
H18B H 0.811408 0.088788 0.718613 0.152 Uiso 1 1 calc R U
H18C H 0.825929 -0.018175 0.640092 0.152 Uiso 1 1 calc R U

loop_
_atom_site_aniso_label
_atom_site_aniso_U_11
_atom_site_aniso_U_22
_atom_site_aniso_U_33
_atom_site_aniso_U_23
_atom_site_aniso_U_13
_atom_site_aniso_U_12
O1 0.070(3) 0.057(3) 0.082(3) 0.001(3) 0.021(3) 0.007(3)
C1 0.053(4) 0.052(4) 0.053(4) 0.001(3) -0.002(3) 0.003(3)
N1 0.051(3) 0.048(3) 0.066(4) -0.011(3) 0.005(3) -0.003(3)
O2 0.070(3) 0.099(4) 0.076(3) -0.011(3) 0.023(3) -0.009(3)
C2 0.055(4) 0.046(3) 0.051(4) 0.002(3) -0.017(3) 0.001(3)
C5 0.096(6) 0.053(5) 0.132(9) 0.022(6) -0.027(7) -0.023(5)
C4 0.097(6) 0.049(4) 0.104(7) -0.005(5) -0.033(6) 0.001(4)
O3 0.077(3) 0.051(2) 0.068(3) -0.002(2) -0.014(3) -0.003(2)
C3 0.072(4) 0.055(4) 0.063(4) -0.004(4) -0.018(4) 0.004(3)
C6 0.076(5) 0.081(6) 0.089(6) 0.029(5) -0.012(5) -0.024(5)
C7 0.056(4) 0.062(4) 0.057(4) 0.011(3) -0.013(4) -0.008(4)
C8 0.050(4) 0.068(5) 0.057(4) 0.004(4) -0.006(4) -0.014(4)
C9 0.044(3) 0.048(3) 0.052(4) -0.016(3) -0.001(3) 0.003(3)
C10 0.049(4) 0.073(5) 0.069(5) -0.027(4) 0.011(4) -0.010(4)
C11 0.046(4) 0.111(7) 0.079(6) -0.038(6) -0.016(4) -0.002(5)
C12 0.084(5) 0.097(6) 0.060(5) -0.021(5) -0.024(5) 0.019(5)
C13 0.079(5) 0.059(4) 0.052(4) -0.008(4) -0.002(4) 0.006(4)
C14 0.044(3) 0.046(3) 0.054(4) -0.015(3) -0.001(3) 0.007(3)
C15 0.043(3) 0.058(4) 0.077(5) -0.015(4) 0.002(3) 0.000(3)
C16 0.059(4) 0.057(4) 0.109(6) -0.010(4) -0.035(5) 0.011(4)
C17 0.081(5) 0.047(4) 0.072(5) -0.007(4) -0.026(4) 0.001(4)
C18 0.142(9) 0.065(5) 0.097(7) 0.008(5) -0.047(7) 0.011(6)

loop_
_atom_type_symbol
_atom_type_description
_atom_type_scat_dispersion_real
_atom_type_scat_dispersion_imag
_atom_type_scat_source
C C 0.0181 0.0091 'International Tables Vol C Tables 4.2.6.8 and 6.1.1.4'
H H 0.0000 0.0000 'International Tables Vol C Tables 4.2.6.8 and 6.1.1.4'
N N 0.0311 0.0180 'International Tables Vol C Tables 4.2.6.8 and 6.1.1.4'
O O 0.0492 0.0322 'International Tables Vol C Tables 4.2.6.8 and 6.1.1.4'

loop_
_geom_angle_atom_site_label_1
_geom_angle_atom_site_label_2
_geom_angle_atom_site_label_3
_geom_angle
O1 C1 N1 125.2(6)
O1 C1 C2 128.8(6)
N1 C1 C2 106.0(6)
C1 N1 C8 111.6(5)
C1 N1 C15 125.8(5)
C8 N1 C15 122.5(6)
C3 C2 C7 121.8(6)
C3 C2 C1 129.5(6)
C7 C2 C1 108.7(6)
C4 C5 C6 121.5(8)
C4 C5 H5 119.3
C6 C5 H5 119.3
C5 C4 C3 121.5(8)
C5 C4 H4 119.3
C3 C4 H4 119.3
C9 O3 C17 114.7(5)
C2 C3 C4 116.5(8)
C2 C3 H3 121.8
C4 C3 H3 121.8
C7 C6 C5 117.8(9)
C7 C6 H6 121.1
C5 C6 H6 121.1
C6 C7 C2 120.9(7)
C6 C7 C8 131.0(7)
C2 C7 C8 108.0(6)
O2 C8 N1 124.3(7)
O2 C8 C7 130.0(7)
N1 C8 C7 105.7(6)
O3 C9 C14 122.4(5)
O3 C9 C10 116.5(6)
C14 C9 C10 121.1(7)
C11 C10 C9 119.6(8)
C11 C10 H10 120.2
C9 C10 H10 120.2
C12 C11 C10 120.4(7)
C12 C11 H11 119.8
C10 C11 H11 119.8
C13 C12 C11 119.3(8)
C13 C12 H12 120.4
C11 C12 H12 120.4
C12 C13 C14 121.8(8)
C12 C13 H13 119.1
C14 C13 H13 119.1
C9 C14 C13 117.8(6)
C9 C14 C15 121.1(6)
C13 C14 C15 120.9(7)
N1 C15 C14 111.8(5)
N1 C15 C16 115.0(6)
C14 C15 C16 110.6(6)
N1 C15 H15 106.3
C14 C15 H15 106.3
C16 C15 H15 106.3
C17 C16 C15 114.3(5)
C17 C16 H16A 108.7
C15 C16 H16A 108.7
C17 C16 H16B 108.7
C15 C16 H16B 108.7
H16A C16 H16B 107.6
O3 C17 C16 108.3(6)
O3 C17 C18 106.2(6)
C16 C17 C18 114.4(7)
O3 C17 H17 109.3
C16 C17 H17 109.3
C18 C17 H17 109.3
C17 C18 H18A 109.5
C17 C18 H18B 109.5
H18A C18 H18B 109.5
C17 C18 H18C 109.5
H18A C18 H18C 109.5
H18B C18 H18C 109.5

loop_
_geom_bond_atom_site_label_1
_geom_bond_atom_site_label_2
_geom_bond_distance
O1 C1 1.210(8)
C1 N1 1.391(8)
C1 C2 1.481(8)
N1 C8 1.408(8)
N1 C15 1.460(8)
O2 C8 1.200(9)
C2 C3 1.377(9)
C2 C7 1.380(9)
C5 C4 1.364(13)
C5 C6 1.376(13)
C5 H5 0.9300
C4 C3 1.395(11)
C4 H4 0.9300
O3 C9 1.371(8)
O3 C17 1.440(8)
C3 H3 0.9300
C6 C7 1.370(10)
C6 H6 0.9300
C7 C8 1.486(10)
C9 C14 1.375(9)
C9 C10 1.379(9)
C10 C11 1.376(12)
C10 H10 0.9300
C11 C12 1.369(12)
C11 H11 0.9300
C12 C13 1.368(11)
C12 H12 0.9300
C13 C14 1.388(9)
C13 H13 0.9300
C14 C15 1.521(8)
C15 C16 1.545(11)
C15 H15 0.9800
C16 C17 1.487(11)
C16 H16A 0.9700
C16 H16B 0.9700
C17 C18 1.507(10)
C17 H17 0.9800
C18 H18A 0.9600
C18 H18B 0.9600
C18 H18C 0.9600

loop_
_geom_torsion_atom_site_label_1
_geom_torsion_atom_site_label_2
_geom_torsion_atom_site_label_3
_geom_torsion_atom_site_label_4
_geom_torsion
O1 C1 N1 C8 179.3(6)
C2 C1 N1 C8 -1.3(7)
O1 C1 N1 C15 3.3(11)
C2 C1 N1 C15 -177.3(6)
O1 C1 C2 C3 -0.4(11)
N1 C1 C2 C3 -179.7(6)
O1 C1 C2 C7 179.8(7)
N1 C1 C2 C7 0.4(7)
C6 C5 C4 C3 0.7(13)
C7 C2 C3 C4 0.4(9)
C1 C2 C3 C4 -179.4(7)
C5 C4 C3 C2 -0.6(11)
C4 C5 C6 C7 -0.6(13)
C5 C6 C7 C2 0.4(11)
C5 C6 C7 C8 179.1(8)
C3 C2 C7 C6 -0.3(10)
C1 C2 C7 C6 179.5(6)
C3 C2 C7 C8 -179.3(6)
C1 C2 C7 C8 0.6(7)
C1 N1 C8 O2 -177.2(7)
C15 N1 C8 O2 -1.0(10)
C1 N1 C8 C7 1.6(7)
C15 N1 C8 C7 177.8(6)
C6 C7 C8 O2 -1.4(13)
C2 C7 C8 O2 177.4(7)
C6 C7 C8 N1 179.9(7)
C2 C7 C8 N1 -1.3(7)
C17 O3 C9 C14 26.1(8)
C17 O3 C9 C10 -153.8(6)
O3 C9 C10 C11 177.7(6)
C14 C9 C10 C11 -2.2(10)
C9 C10 C11 C12 0.4(11)
C10 C11 C12 C13 1.3(12)
C11 C12 C13 C14 -1.3(11)
O3 C9 C14 C13 -177.7(6)
C10 C9 C14 C13 2.2(9)
O3 C9 C14 C15 6.9(9)
C10 C9 C14 C15 -173.1(6)
C12 C13 C14 C9 -0.5(10)
C12 C13 C14 C15 174.9(6)
C1 N1 C15 C14 62.9(9)
C8 N1 C15 C14 -112.7(6)
C1 N1 C15 C16 -64.3(8)
C8 N1 C15 C16 120.2(7)
C9 C14 C15 N1 -135.2(6)
C13 C14 C15 N1 49.6(8)
C9 C14 C15 C16 -5.7(8)
C13 C14 C15 C16 179.1(6)
N1 C15 C16 C17 101.0(7)
C14 C15 C16 C17 -26.7(8)
C9 O3 C17 C16 -57.1(7)
C9 O3 C17 C18 179.6(6)
C15 C16 C17 O3 57.5(8)
C15 C16 C17 C18 175.7(7)
